data_2020449
loop_
_publ_author_name
'Acosta Quintero, Lina M.'
'Palma, Alirio'
'Cobo, Justo'
'Glidewell, Christopher'

_publ_section_title
;
 Six polycyclic pyrimidoazepine derivatives: syntheses, molecular
 structures and supramolecular assembly
;
_journal_coeditor_code YF3101
_journal_issue 4
_journal_name_full 'Acta Crystallographica Section C'
_journal_page_first 346
_journal_page_last 357
_journal_paper_doi 10.1107/S2053229616004654
_journal_volume 72
_journal_year 2016
_chemical_formula_iupac 'C22 H24 N4 O'
_chemical_formula_moiety 'C22 H24 N4 O'
_chemical_formula_sum 'C22 H24 N4 O'
_chemical_formula_weight 360.45
_chemical_name_systematic
;
<i>N</i>-Benzyl-8-methoxy-6,11-dimethyl-6,11-dihydro-5<i>H</i>-
benzo[<i>b</i>]pyrimido[5,4-<i>f</i>]azepin-4-amine
;
_space_group_crystal_system monoclinic
_space_group_IT_number 14
_space_group_name_Hall '-P 2ybc'
_space_group_name_H-M_alt 'P 1 21/c 1'
_symmetry_space_group_name_Hall '-P 2ybc'
_symmetry_space_group_name_H-M 'P 1 21/c 1'
_atom_sites_solution_hydrogens mixed
_audit_creation_method SHELXL2014
_cell_angle_alpha 90
_cell_angle_beta 95.289(2)
_cell_angle_gamma 90
_cell_formula_units_Z 4
_cell_length_a 12.2994(8)
_cell_length_b 9.1501(5)
_cell_length_c 16.1710(9)
_cell_measurement_reflns_used 4129
_cell_measurement_temperature 120(2)
_cell_measurement_theta_max 27.510
_cell_measurement_theta_min 2.560
_cell_volume 1812.15(18)
_computing_cell_refinement
;
SAINT (Bruker, 2007)
;
_computing_data_collection
;
APEX2 (Bruker, 2007)
;
_computing_data_reduction
;
SAINT (Bruker, 2012)
;
_computing_molecular_graphics
;
PLATON (Spek, 2009)
;
_computing_publication_material
;
SHELXL2014 (Sheldrick, 2015) and PLATON (Spek, 2009)
;
_computing_structure_refinement
;
SHELXL2014 (Sheldrick, 2015)
;
_computing_structure_solution
;
SHELXS97 (Sheldrick, 2008)
;
_diffrn_ambient_temperature 120(2)
_diffrn_measured_fraction_theta_full 0.995
_diffrn_measured_fraction_theta_max 0.994
_diffrn_measurement_device_type 'Bruker D8 Venture'
_diffrn_measurement_method '\f and \w scans'
_diffrn_radiation_monochromator multilayer
_diffrn_radiation_type MoK\a
_diffrn_radiation_wavelength 0.71073
_diffrn_reflns_av_R_equivalents 0.0544
_diffrn_reflns_limit_h_max 15
_diffrn_reflns_limit_h_min -15
_diffrn_reflns_limit_k_max 11
_diffrn_reflns_limit_k_min -11
_diffrn_reflns_limit_l_max 18
_diffrn_reflns_limit_l_min -20
_diffrn_reflns_number 17697
_diffrn_reflns_theta_full 25.242
_diffrn_reflns_theta_max 27.510
_diffrn_reflns_theta_min 2.560
_diffrn_standards_decay_% 0
_diffrn_standards_interval_count 0
_diffrn_standards_interval_time 0
_diffrn_standards_number 0
_exptl_absorpt_coefficient_mu 0.084
_exptl_absorpt_correction_T_max 0.992
_exptl_absorpt_correction_T_min 0.810
_exptl_absorpt_correction_type multi-scan
_exptl_absorpt_process_details
;
(SADABS; Sheldrick, 2003)
;
_exptl_crystal_colour colourless
_exptl_crystal_density_diffrn 1.321
_exptl_crystal_description block
_exptl_crystal_F_000 768
_exptl_crystal_size_max 0.120
_exptl_crystal_size_mid 0.100
_exptl_crystal_size_min 0.100
_refine_diff_density_max 0.267
_refine_diff_density_min -0.313
_refine_ls_extinction_method none
_refine_ls_goodness_of_fit_ref 1.042
_refine_ls_hydrogen_treatment mixed
_refine_ls_matrix_type full
_refine_ls_number_parameters 250
_refine_ls_number_reflns 4129
_refine_ls_number_restraints 0
_refine_ls_restrained_S_all 1.042
_refine_ls_R_factor_all 0.0764
_refine_ls_R_factor_gt 0.0466
_refine_ls_shift/su_max 0.000
_refine_ls_shift/su_mean 0.000
_refine_ls_structure_factor_coef Fsqd
_refine_ls_weighting_details 'w=1/[\s^2^(Fo^2^)+(0.0492P)^2^+0.6796P] where P=(Fo^2^+2Fc^2^)/3'
_refine_ls_weighting_scheme calc
_refine_ls_wR_factor_gt 0.1029
_refine_ls_wR_factor_ref 0.1151
_reflns_number_gt 2975
_reflns_number_total 4129
_reflns_threshold_expression 'I > 2\s(I)'
_cod_data_source_file yf3101sup1.cif
_cod_data_source_block IV
_cod_depositor_comments 'Adding full bibliography for 2020446--2020451.cif.'
_cod_database_code 2020449
_cod_database_fobs_code 2020449
_shelx_space_group_comment
;
The symmetry employed for this shelxl refinement is uniquely defined
by the following loop, which should always be used as a source of
symmetry information in preference to the above space-group names.
They are only intended as comments.
;
_shelx_estimated_absorpt_t_min 0.990
_shelx_estimated_absorpt_t_max 0.992
_shelxl_version_number 2.014

loop_
_space_group_symop_operation_xyz
'x, y, z'
'-x, y+1/2, -z+1/2'
'-x, -y, -z'
'x, -y-1/2, z-1/2'

loop_
_atom_site_type_symbol
_atom_site_label
_atom_site_fract_x
_atom_site_fract_y
_atom_site_fract_z
_atom_site_U_iso_or_equiv
_atom_site_adp_type
_atom_site_calc_flag
_atom_site_occupancy
N N1 0.75768(11) 0.99419(15) 0.32499(8) 0.0225(3) Uani d 1
C C2 0.69211(14) 1.05234(18) 0.26418(10) 0.0245(4) Uani d 1
H H2 0.7254 1.1192 0.2293 0.029 Uiso calc 1
N N3 0.58567(11) 1.02960(15) 0.24529(8) 0.0234(3) Uani d 1
C C4 0.53870(13) 0.94285(17) 0.29928(9) 0.0203(3) Uani d 1
C C4A 0.59727(12) 0.87925(16) 0.36957(9) 0.0181(3) Uani d 1
C C5 0.53193(12) 0.80706(17) 0.43256(9) 0.0203(3) Uani d 1
H H5A 0.5064 0.7113 0.4099 0.024 Uiso calc 1
H H5B 0.4663 0.8676 0.4383 0.024 Uiso calc 1
C C6 0.58936(12) 0.78159(17) 0.51958(9) 0.0188(3) Uani d 1
H H6 0.6264 0.8745 0.5387 0.023 Uiso calc 1
C C6A 0.67552(12) 0.66548(17) 0.51472(9) 0.0178(3) Uani d 1
C C7 0.66718(12) 0.52862(16) 0.54999(9) 0.0185(3) Uani d 1
H H7 0.6070 0.5081 0.5810 0.022 Uiso calc 1
C C8 0.74465(13) 0.42021(17) 0.54131(9) 0.0195(3) Uani d 1
C C9 0.83323(13) 0.44871(18) 0.49662(10) 0.0217(3) Uani d 1
H H9 0.8866 0.3755 0.4902 0.026 Uiso calc 1
C C10 0.84261(13) 0.58612(18) 0.46132(9) 0.0215(3) Uani d 1
H H10 0.9032 0.6061 0.4306 0.026 Uiso calc 1
C C10A 0.76574(12) 0.69503(17) 0.46976(9) 0.0182(3) Uani d 1
N N11 0.78283(10) 0.83762(14) 0.43713(8) 0.0198(3) Uani d 1
C C11A 0.70991(13) 0.90192(16) 0.37663(9) 0.0191(3) Uani d 1
N N41 0.42875(11) 0.92135(16) 0.28584(8) 0.0246(3) Uani d 1
H H41 0.4009(15) 0.850(2) 0.3140(12) 0.030 Uiso d 1
C C47 0.35857(14) 0.9848(2) 0.21697(11) 0.0323(4) Uani d 1
H H47A 0.3467 0.9124 0.1715 0.039 Uiso calc 1
H H47B 0.3948 1.0714 0.1951 0.039 Uiso calc 1
C C41 0.25032(13) 1.02897(19) 0.24581(9) 0.0231(4) Uani d 1
C C42 0.15889(14) 0.93957(19) 0.23225(10) 0.0267(4) Uani d 1
H H42 0.1640 0.8498 0.2034 0.032 Uiso calc 1
C C43 0.06023(14) 0.9806(2) 0.26057(11) 0.0295(4) Uani d 1
H H43 -0.0017 0.9189 0.2508 0.035 Uiso calc 1
C C44 0.05150(14) 1.1104(2) 0.30279(11) 0.0290(4) Uani d 1
H H44 -0.0161 1.1381 0.3222 0.035 Uiso calc 1
C C45 0.14194(15) 1.20014(19) 0.31663(11) 0.0287(4) Uani d 1
H H45 0.1367 1.2894 0.3460 0.034 Uiso calc 1
C C46 0.24011(14) 1.15986(19) 0.28766(10) 0.0255(4) Uani d 1
H H46 0.3014 1.2229 0.2966 0.031 Uiso calc 1
C C61 0.50284(13) 0.74562(18) 0.57861(10) 0.0213(3) Uani d 1
H H61A 0.5385 0.7260 0.6342 0.032 Uiso calc 1
H H61B 0.4616 0.6592 0.5583 0.032 Uiso calc 1
H H61C 0.4530 0.8287 0.5811 0.032 Uiso calc 1
O O81 0.72694(9) 0.28897(11) 0.57929(7) 0.0228(3) Uani d 1
C C81 0.78753(14) 0.16654(18) 0.55387(11) 0.0270(4) Uani d 1
H H81A 0.8653 0.1810 0.5712 0.040 Uiso calc 1
H H81B 0.7770 0.1570 0.4933 0.040 Uiso calc 1
H H81C 0.7620 0.0775 0.5797 0.040 Uiso calc 1
C C111 0.89737(13) 0.88409(18) 0.43998(10) 0.0249(4) Uani d 1
H H11A 0.9009 0.9910 0.4384 0.037 Uiso calc 1
H H11B 0.9305 0.8437 0.3921 0.037 Uiso calc 1
H H11C 0.9372 0.8485 0.4913 0.037 Uiso calc 1

loop_
_atom_site_aniso_label
_atom_site_aniso_U_11
_atom_site_aniso_U_22
_atom_site_aniso_U_33
_atom_site_aniso_U_12
_atom_site_aniso_U_13
_atom_site_aniso_U_23
N1 0.0265(7) 0.0208(7) 0.0207(7) -0.0032(6) 0.0048(6) 0.0013(6)
C2 0.0317(10) 0.0227(9) 0.0201(8) -0.0029(7) 0.0068(7) 0.0021(7)
N3 0.0279(8) 0.0230(7) 0.0200(7) -0.0002(6) 0.0052(6) 0.0011(6)
C4 0.0257(8) 0.0169(8) 0.0190(8) 0.0007(6) 0.0051(6) -0.0032(6)
C4A 0.0216(8) 0.0152(7) 0.0179(7) 0.0013(6) 0.0034(6) -0.0008(6)
C5 0.0200(8) 0.0202(8) 0.0211(8) 0.0006(6) 0.0034(6) 0.0025(6)
C6 0.0204(8) 0.0166(8) 0.0197(8) -0.0014(6) 0.0039(6) -0.0003(6)
C6A 0.0199(8) 0.0193(8) 0.0140(7) -0.0015(6) 0.0002(6) -0.0035(6)
C7 0.0187(8) 0.0203(8) 0.0166(7) -0.0025(6) 0.0025(6) -0.0018(6)
C8 0.0232(8) 0.0188(8) 0.0161(7) -0.0007(6) -0.0004(6) -0.0011(6)
C9 0.0213(8) 0.0227(8) 0.0211(8) 0.0038(7) 0.0023(6) -0.0016(7)
C10 0.0198(8) 0.0260(9) 0.0189(8) -0.0004(7) 0.0035(6) -0.0011(7)
C10A 0.0206(8) 0.0190(8) 0.0148(7) -0.0018(6) 0.0008(6) -0.0011(6)
N11 0.0188(7) 0.0196(7) 0.0212(7) -0.0032(5) 0.0034(5) 0.0015(5)
C11A 0.0253(8) 0.0152(7) 0.0172(7) 0.0000(6) 0.0047(6) -0.0031(6)
N41 0.0225(7) 0.0294(8) 0.0220(7) 0.0020(6) 0.0018(6) 0.0058(6)
C47 0.0282(9) 0.0492(12) 0.0196(8) 0.0097(8) 0.0028(7) 0.0055(8)
C41 0.0234(8) 0.0296(9) 0.0160(8) 0.0029(7) 0.0000(6) 0.0066(7)
C42 0.0341(10) 0.0247(9) 0.0206(8) -0.0002(7) -0.0004(7) 0.0010(7)
C43 0.0267(9) 0.0329(10) 0.0282(9) -0.0078(8) -0.0004(7) 0.0064(8)
C44 0.0251(9) 0.0357(10) 0.0264(9) 0.0056(8) 0.0037(7) 0.0075(8)
C45 0.0367(10) 0.0238(9) 0.0252(9) 0.0056(8) -0.0003(7) 0.0002(7)
C46 0.0249(9) 0.0272(9) 0.0231(8) -0.0034(7) -0.0047(7) 0.0061(7)
C61 0.0221(8) 0.0222(8) 0.0201(8) -0.0002(7) 0.0047(6) -0.0025(7)
O81 0.0271(6) 0.0164(6) 0.0258(6) 0.0020(5) 0.0068(5) 0.0018(5)
C81 0.0326(10) 0.0201(9) 0.0288(9) 0.0054(7) 0.0059(7) 0.0013(7)
C111 0.0210(9) 0.0268(9) 0.0269(9) -0.0048(7) 0.0022(7) 0.0019(7)

loop_
_atom_type_symbol
_atom_type_description
_atom_type_scat_dispersion_real
_atom_type_scat_dispersion_imag
_atom_type_scat_source
C C 0.0033 0.0016 'International Tables Vol C Tables 4.2.6.8 and 6.1.1.4'
H H 0.0000 0.0000 'International Tables Vol C Tables 4.2.6.8 and 6.1.1.4'
N N 0.0061 0.0033 'International Tables Vol C Tables 4.2.6.8 and 6.1.1.4'
O O 0.0106 0.0060 'International Tables Vol C Tables 4.2.6.8 and 6.1.1.4'

loop_
_geom_angle_atom_site_label_1
_geom_angle_atom_site_label_2
_geom_angle_atom_site_label_3
_geom_angle
C2 N1 C11A 115.96(14)
N1 C2 N3 128.71(15)
N1 C2 H2 115.6
N3 C2 H2 115.6
C2 N3 C4 114.44(14)
N3 C4 N41 117.34(14)
N3 C4 C4A 123.08(14)
N41 C4 C4A 119.54(14)
C11A C4A C4 115.67(14)
C11A C4A C5 126.68(14)
C4 C4A C5 117.38(13)
C4A C5 C6 117.25(13)
C4A C5 H5A 108.0
C6 C5 H5A 108.0
C4A C5 H5B 108.0
C6 C5 H5B 108.0
H5A C5 H5B 107.2
C6A C6 C61 114.44(13)
C6A C6 C5 109.02(12)
C61 C6 C5 108.51(12)
C6A C6 H6 108.2
C61 C6 H6 108.2
C5 C6 H6 108.2
C7 C6A C10A 118.59(14)
C7 C6A C6 122.48(13)
C10A C6A C6 118.87(13)
C6A C7 C8 121.74(14)
C6A C7 H7 119.1
C8 C7 H7 119.1
O81 C8 C9 124.15(14)
O81 C8 C7 116.06(13)
C9 C8 C7 119.79(14)
C8 C9 C10 118.89(15)
C8 C9 H9 120.6
C10 C9 H9 120.6
C10A C10 C9 121.71(14)
C10A C10 H10 119.1
C9 C10 H10 119.1
C10 C10A C6A 119.28(14)
C10 C10A N11 119.59(13)
C6A C10A N11 121.02(13)
C11A N11 C10A 122.46(13)
C11A N11 C111 116.92(13)
C10A N11 C111 115.20(13)
N1 C11A N11 114.00(13)
N1 C11A C4A 121.64(14)
N11 C11A C4A 124.34(14)
C4 N41 C47 124.76(14)
C4 N41 H41 116.8(12)
C47 N41 H41 117.1(12)
N41 C47 C41 110.29(13)
N41 C47 H47A 109.6
C41 C47 H47A 109.6
N41 C47 H47B 109.6
C41 C47 H47B 109.6
H47A C47 H47B 108.1
C46 C41 C42 118.44(15)
C46 C41 C47 120.35(16)
C42 C41 C47 121.20(16)
C43 C42 C41 120.50(16)
C43 C42 H42 119.8
C41 C42 H42 119.8
C44 C43 C42 120.45(16)
C44 C43 H43 119.8
C42 C43 H43 119.8
C43 C44 C45 119.53(16)
C43 C44 H44 120.2
C45 C44 H44 120.2
C44 C45 C46 120.03(16)
C44 C45 H45 120.0
C46 C45 H45 120.0
C45 C46 C41 121.05(16)
C45 C46 H46 119.5
C41 C46 H46 119.5
C6 C61 H61A 109.5
C6 C61 H61B 109.5
H61A C61 H61B 109.5
C6 C61 H61C 109.5
H61A C61 H61C 109.5
H61B C61 H61C 109.5
C8 O81 C81 116.65(12)
O81 C81 H81A 109.5
O81 C81 H81B 109.5
H81A C81 H81B 109.5
O81 C81 H81C 109.5
H81A C81 H81C 109.5
H81B C81 H81C 109.5
N11 C111 H11A 109.5
N11 C111 H11B 109.5
H11A C111 H11B 109.5
N11 C111 H11C 109.5
H11A C111 H11C 109.5
H11B C111 H11C 109.5

loop_
_geom_bond_atom_site_label_1
_geom_bond_atom_site_label_2
_geom_bond_distance
N1 C2 1.325(2)
N1 C11A 1.3585(19)
C2 N3 1.333(2)
C2 H2 0.9500
N3 C4 1.349(2)
C4 N41 1.364(2)
C4 C4A 1.414(2)
C4A C11A 1.395(2)
C4A C5 1.507(2)
C5 C6 1.533(2)
C5 H5A 0.9900
C5 H5B 0.9900
C6 C6A 1.508(2)
C6 C61 1.529(2)
C6 H6 1.0000
C6A C7 1.384(2)
C6A C10A 1.408(2)
C7 C8 1.391(2)
C7 H7 0.9500
C8 O81 1.3752(18)
C8 C9 1.386(2)
C9 C10 1.390(2)
C9 H9 0.9500
C10 C10A 1.389(2)
C10 H10 0.9500
C10A N11 1.430(2)
N11 C11A 1.395(2)
N11 C111 1.4681(19)
N41 C47 1.465(2)
N41 H41 0.883(19)
C47 C41 1.506(2)
C47 H47A 0.9900
C47 H47B 0.9900
C41 C46 1.387(2)
C41 C42 1.392(2)
C42 C43 1.388(2)
C42 H42 0.9500
C43 C44 1.379(3)
C43 H43 0.9500
C44 C45 1.384(3)
C44 H44 0.9500
C45 C46 1.385(2)
C45 H45 0.9500
C46 H46 0.9500
C61 H61A 0.9800
C61 H61B 0.9800
C61 H61C 0.9800
O81 C81 1.4268(19)
C81 H81A 0.9800
C81 H81B 0.9800
C81 H81C 0.9800
C111 H11A 0.9800
C111 H11B 0.9800
C111 H11C 0.9800

loop_
_geom_hbond_atom_site_label_D
_geom_hbond_atom_site_label_H
_geom_hbond_atom_site_label_A
_geom_hbond_site_symmetry_A
_geom_hbond_distance_DH
_geom_hbond_distance_HA
_geom_hbond_distance_DA
_geom_hbond_angle_DHA
_geom_hbond_publ_flag
C2 H2 O81 4_575 0.95 2.57 3.386(2) 144 no
C45 H45 Cg1 3_676 0.95 2.99 3.7583(19) 139 no
C46 H46 Cg2 2_655 0.95 2.99 3.7583(19) 139 no

loop_
_geom_torsion_atom_site_label_1
_geom_torsion_atom_site_label_2
_geom_torsion_atom_site_label_3
_geom_torsion_atom_site_label_4
_geom_torsion
C11A N1 C2 N3 -2.0(2)
N1 C2 N3 C4 4.7(2)
C2 N3 C4 N41 176.72(14)
C2 N3 C4 C4A -0.9(2)
N3 C4 C4A C11A -5.0(2)
N41 C4 C4A C11A 177.49(14)
N3 C4 C4A C5 169.47(14)
N41 C4 C4A C5 -8.1(2)
C11A C4A C5 C6 12.5(2)
C4 C4A C5 C6 -161.25(14)
C4A C5 C6 C6A -69.32(17)
C4A C5 C6 C61 165.45(13)
C61 C6 C6A C7 9.9(2)
C5 C6 C6A C7 -111.75(16)
C61 C6 C6A C10A -172.72(14)
C5 C6 C6A C10A 65.58(17)
C10A C6A C7 C8 -0.7(2)
C6 C6A C7 C8 176.65(14)
C6A C7 C8 O81 -179.95(13)
C6A C7 C8 C9 0.3(2)
O81 C8 C9 C10 -179.69(14)
C7 C8 C9 C10 0.1(2)
C8 C9 C10 C10A 0.0(2)
C9 C10 C10A C6A -0.4(2)
C9 C10 C10A N11 175.77(14)
C7 C6A C10A C10 0.7(2)
C6 C6A C10A C10 -176.69(14)
C7 C6A C10A N11 -175.40(14)
C6 C6A C10A N11 7.2(2)
C10 C10A N11 C11A 120.11(16)
C6A C10A N11 C11A -63.8(2)
C10 C10A N11 C111 -33.1(2)
C6A C10A N11 C111 143.05(15)
C2 N1 C11A N11 176.95(13)
C2 N1 C11A C4A -4.8(2)
C10A N11 C11A N1 -149.18(13)
C111 N11 C11A N1 3.57(19)
C10A N11 C11A C4A 32.6(2)
C111 N11 C11A C4A -174.61(14)
C4 C4A C11A N1 7.9(2)
C5 C4A C11A N1 -165.94(14)
C4 C4A C11A N11 -174.03(14)
C5 C4A C11A N11 12.1(2)
N3 C4 N41 C47 0.4(2)
C4A C4 N41 C47 178.04(15)
C4 N41 C47 C41 -141.85(16)
N41 C47 C41 C46 80.7(2)
N41 C47 C41 C42 -98.48(19)
C46 C41 C42 C43 -0.4(2)
C47 C41 C42 C43 178.80(15)
C41 C42 C43 C44 -0.2(2)
C42 C43 C44 C45 0.2(3)
C43 C44 C45 C46 0.5(3)
C44 C45 C46 C41 -1.1(2)
C42 C41 C46 C45 1.1(2)
C47 C41 C46 C45 -178.18(15)
C9 C8 O81 C81 -16.1(2)
C7 C8 O81 C81 164.17(14)
